data_7203598
loop_
_publ_author_name
'Althoff, Gerhard'
'Ruiz, Jos\'e'
'Rodr\'iguez, Venancio'
'L\'opez, Gregorio'
'P\'erez, Jos\'e'
'Janiak, Christoph'

_publ_section_title
;
 Can a single C--H&#x22EF;F--C hydrogen bond make a difference? Assessing the 
 H&#x22EF;F bond strength from 2-D ^1^H-^19^F CP/MAS NMR
;
_journal_coden_ASTM CRECF4
_journal_issue 9
_journal_name_full CrystEngComm
_journal_page_first 662
_journal_page_last 665
_journal_paper_doi 10.1039/b610718b
_journal_volume 8
_journal_year 2006
_chemical_formula_moiety '[Pd(\h^5^-C5H5)(C6F5){P(C6H5)3}]'
_chemical_formula_sum 'C29 H20 F5 P Pd'
_chemical_formula_weight 600.82
_chemical_name_systematic
;
\h^5^-cyclopentadienyl(pentafluorophenyl)(triphenylphosphane)palladium(II)
;
_space_group_IT_number 61
_symmetry_cell_setting orthorhombic
_symmetry_space_group_name_Hall '-P 2ac 2ab'
_symmetry_space_group_name_H-M 'P b c a'
_atom_sites_solution_hydrogens geom
_atom_sites_solution_primary direct
_atom_sites_solution_secondary difmap
_audit_creation_method SHELXL-97
_cell_angle_alpha 90.00
_cell_angle_beta 90.00
_cell_angle_gamma 90.00
_cell_formula_units_Z 16
_cell_length_a 15.1813(6)
_cell_length_b 17.6908(7)
_cell_length_c 35.4575(14)
_cell_measurement_temperature 100(2)
_cell_volume 9522.8(7)
_computing_cell_refinement SMART
_computing_data_collection 'SMART (Bruker 1997)'
_computing_data_reduction 'SAINT (Bruker 1997)'
_computing_structure_refinement 'SHELXL-97 (Sheldrick, 1997)'
_computing_structure_solution 'SHELXS-97 (Sheldrick, 1990)'
_diffrn_ambient_temperature 100(2)
_diffrn_measured_fraction_theta_full 0.000
_diffrn_measured_fraction_theta_max 0.968
_diffrn_measurement_device_type 'Bruker Smart CCD diffractometer'
_diffrn_measurement_method '\w scans'
_diffrn_radiation_monochromator graphite
_diffrn_radiation_source 'fine-focus sealed tube'
_diffrn_radiation_type MoK\a
_diffrn_radiation_wavelength 0.71073
_diffrn_reflns_av_R_equivalents 0.0306
_diffrn_reflns_av_sigmaI/netI 0.0173
_diffrn_reflns_limit_h_max 20
_diffrn_reflns_limit_h_min -19
_diffrn_reflns_limit_k_max 23
_diffrn_reflns_limit_k_min -23
_diffrn_reflns_limit_l_max 46
_diffrn_reflns_limit_l_min -46
_diffrn_reflns_number 106575
_diffrn_reflns_theta_full 0.50
_diffrn_reflns_theta_max 28.21
_diffrn_reflns_theta_min 1.77
_exptl_absorpt_coefficient_mu 0.903
_exptl_absorpt_correction_T_max 0.8401
_exptl_absorpt_correction_T_min 0.6610
_exptl_absorpt_correction_type multi-scan
_exptl_absorpt_process_details SADABS
_exptl_crystal_colour 'red to redish-pink'
_exptl_crystal_density_diffrn 1.676
_exptl_crystal_density_method 'not measured'
_exptl_crystal_description block
_exptl_crystal_F_000 4800
_exptl_crystal_size_max 0.50
_exptl_crystal_size_mid 0.35
_exptl_crystal_size_min 0.20
_refine_diff_density_max 0.644
_refine_diff_density_min -0.427
_refine_diff_density_rms 0.083
_refine_ls_extinction_method none
_refine_ls_goodness_of_fit_ref 0.821
_refine_ls_hydrogen_treatment noref
_refine_ls_matrix_type full
_refine_ls_number_parameters 649
_refine_ls_number_reflns 11357
_refine_ls_number_restraints 0
_refine_ls_restrained_S_all 0.821
_refine_ls_R_factor_all 0.0389
_refine_ls_R_factor_gt 0.0350
_refine_ls_shift/su_max 0.001
_refine_ls_shift/su_mean 0.000
_refine_ls_structure_factor_coef Fsqd
_refine_ls_weighting_details 'calc w=1/[\s^2^(Fo^2^)+(0.0556P)^2^+33.9191P] where P=(Fo^2^+2Fc^2^)/3'
_refine_ls_weighting_scheme calc
_refine_ls_wR_factor_gt 0.0896
_refine_ls_wR_factor_ref 0.0931
_reflns_number_gt 10513
_reflns_number_total 11357
_reflns_threshold_expression >2sigma(I)
_cod_data_source_file b610718b.txt
_cod_data_source_block vrr731s
_cod_depositor_comments
;
The following automatic conversions were performed:
'_exptl_absorpt_correction_type' value 'Multi-scan' changed to
'multi-scan' according to
'/home/saulius/struct/CIF-dictionaries/cif_core.dic' dictionary named
'cif_core.dic' version 2.4.1 from 2010-06-29.

Automatic conversion script
Id: cif_fix_enum 1527 2010-12-29 10:47:43Z saulius 

 Updated bibliographical information.

 Antanas Vaitkus,
 2019-09-17
;
_cod_original_sg_symbol_H-M Pbca
_cod_database_code 7203598

loop_
_symmetry_equiv_pos_as_xyz
'x, y, z'
'-x+1/2, -y, z+1/2'
'x+1/2, -y+1/2, -z'
'-x, y+1/2, -z+1/2'
'-x, -y, -z'
'x-1/2, y, -z-1/2'
'-x-1/2, y-1/2, z'
'x, -y-1/2, z-1/2'

loop_
_atom_site_label
_atom_site_type_symbol
_atom_site_fract_x
_atom_site_fract_y
_atom_site_fract_z
_atom_site_U_iso_or_equiv
_atom_site_adp_type
_atom_site_occupancy
_atom_site_symmetry_multiplicity
_atom_site_calc_flag
_atom_site_refinement_flags
_atom_site_disorder_assembly
_atom_site_disorder_group
F6 F 0.45215(10) -0.30425(9) 0.14317(4) 0.0218(3) Uani 1 1 d . . .
F7 F 0.36183(10) -0.42328(9) 0.11625(4) 0.0231(3) Uani 1 1 d . . .
F10 F 0.62674(10) -0.30469(8) 0.03204(4) 0.0220(3) Uani 1 1 d . . .
F5 F 0.37157(11) 0.20111(9) 0.22170(5) 0.0240(3) Uani 1 1 d . . .
F1 F 0.55416(11) 0.18398(10) 0.11332(4) 0.0267(3) Uani 1 1 d . . .
F2 F 0.63210(11) 0.06186(10) 0.14261(5) 0.0299(4) Uani 1 1 d . . .
F8 F 0.40085(10) -0.48302(8) 0.04838(5) 0.0234(3) Uani 1 1 d . . .
F3 F 0.58048(11) 0.00675(9) 0.21050(5) 0.0307(4) Uani 1 1 d . . .
F4 F 0.45298(11) 0.08009(10) 0.25071(5) 0.0307(4) Uani 1 1 d . . .
F9 F 0.53109(11) -0.42019(9) 0.00518(4) 0.0263(3) Uani 1 1 d . . .
C29 C 0.30483(17) 0.35917(15) 0.10593(7) 0.0217(5) Uani 1 1 d . . .
H29 H 0.3124 0.4123 0.1080 0.026 Uiso 1 1 calc R . .
C27 C 0.26273(18) 0.23852(16) 0.11952(8) 0.0250(5) Uani 1 1 d . . .
H27 H 0.2358 0.1958 0.1309 0.030 Uiso 1 1 calc R . .
C54 C 0.71465(19) -0.13813(15) 0.13823(8) 0.0275(6) Uani 1 1 d . . .
H54 H 0.7168 -0.0863 0.1313 0.033 Uiso 1 1 calc R . .
C28 C 0.24682(17) 0.31391(16) 0.12859(7) 0.0233(5) Uani 1 1 d . . .
H28 H 0.2053 0.3320 0.1465 0.028 Uiso 1 1 calc R . .
C26 C 0.32802(18) 0.23688(16) 0.08938(8) 0.0253(6) Uani 1 1 d . . .
H26 H 0.3519 0.1926 0.0782 0.030 Uiso 1 1 calc R . .
C58 C 0.76209(17) -0.19740(19) 0.12069(8) 0.0289(6) Uani 1 1 d . . .
H58 H 0.8064 -0.1921 0.1020 0.035 Uiso 1 1 calc R . .
C55 C 0.66325(18) -0.16936(19) 0.16789(8) 0.0308(6) Uani 1 1 d . . .
H55 H 0.6301 -0.1418 0.1860 0.037 Uiso 1 1 calc R . .
C25 C 0.34963(18) 0.31083(16) 0.07959(7) 0.0233(5) Uani 1 1 d . . .
H25 H 0.3867 0.3263 0.0594 0.028 Uiso 1 1 calc R . .
C57 C 0.7316(2) -0.26478(17) 0.13607(9) 0.0360(7) Uani 1 1 d . . .
H57 H 0.7484 -0.3141 0.1283 0.043 Uiso 1 1 calc R . .
C56 C 0.67025(19) -0.2470(2) 0.16570(9) 0.0361(8) Uani 1 1 d . . .
H56 H 0.6399 -0.2825 0.1811 0.043 Uiso 1 1 calc R . .
Pd1 Pd 0.395034(11) 0.287080(9) 0.142572(5) 0.01353(6) Uani 1 1 d . . .
Pd2 Pd 0.611712(11) -0.208913(9) 0.107909(5) 0.01287(6) Uani 1 1 d . . .
P1 P 0.46595(4) 0.37170(3) 0.177972(16) 0.01300(11) Uani 1 1 d . . .
P2 P 0.53925(4) -0.12852(3) 0.070204(16) 0.01283(11) Uani 1 1 d . . .
C1 C 0.45921(16) 0.19838(13) 0.16606(7) 0.0159(4) Uani 1 1 d . . .
C7 C 0.38613(15) 0.43537(13) 0.19964(7) 0.0151(4) Uani 1 1 d . . .
C30 C 0.54263(16) -0.29837(13) 0.08834(7) 0.0153(4) Uani 1 1 d . . .
C42 C 0.61734(15) -0.06653(13) 0.04651(7) 0.0151(4) Uani 1 1 d . . .
C13 C 0.53300(15) 0.33548(13) 0.21661(6) 0.0143(4) Uani 1 1 d . . .
C50 C 0.33989(17) 0.02177(14) 0.09152(8) 0.0222(5) Uani 1 1 d . . .
H50 H 0.3002 0.0523 0.0775 0.027 Uiso 1 1 calc R . .
C36 C 0.47361(15) -0.17266(13) 0.03307(6) 0.0148(4) Uani 1 1 d . . .
C2 C 0.52629(16) 0.16062(14) 0.14782(7) 0.0179(5) Uani 1 1 d . . .
C14 C 0.61153(15) 0.29786(14) 0.20783(7) 0.0176(5) Uani 1 1 d . . .
H14 H 0.6307 0.2949 0.1824 0.021 Uiso 1 1 calc R . .
C15 C 0.66135(17) 0.26497(15) 0.23619(7) 0.0200(5) Uani 1 1 d . . .
H15 H 0.7145 0.2395 0.2300 0.024 Uiso 1 1 calc R . .
C48 C 0.46026(15) -0.06702(13) 0.09349(7) 0.0148(4) Uani 1 1 d . . .
C37 C 0.39151(15) -0.20318(13) 0.04313(7) 0.0165(5) Uani 1 1 d . . .
H37 H 0.3682 -0.1945 0.0676 0.020 Uiso 1 1 calc R . .
C52 C 0.39378(17) -0.02259(15) 0.15139(8) 0.0219(5) Uani 1 1 d . . .
H52 H 0.3905 -0.0232 0.1781 0.026 Uiso 1 1 calc R . .
C31 C 0.47480(16) -0.33109(13) 0.10863(6) 0.0154(4) Uani 1 1 d . . .
C5 C 0.47822(17) 0.10699(14) 0.21691(7) 0.0202(5) Uani 1 1 d . . .
C53 C 0.45622(16) -0.06643(14) 0.13282(7) 0.0171(5) Uani 1 1 d . . .
H53 H 0.4964 -0.0962 0.1470 0.021 Uiso 1 1 calc R . .
C49 C 0.40108(16) -0.02268(14) 0.07282(7) 0.0189(5) Uani 1 1 d . . .
H49 H 0.4029 -0.0231 0.0460 0.023 Uiso 1 1 calc R . .
C35 C 0.56005(16) -0.33122(13) 0.05378(7) 0.0168(5) Uani 1 1 d . . .
C47 C 0.61152(16) 0.01213(14) 0.04704(7) 0.0183(5) Uani 1 1 d . . .
H47 H 0.5634 0.0360 0.0594 0.022 Uiso 1 1 calc R . .
C18 C 0.50646(17) 0.33989(14) 0.25414(7) 0.0197(5) Uani 1 1 d . . .
H18 H 0.4539 0.3660 0.2605 0.024 Uiso 1 1 calc R . .
C33 C 0.44559(16) -0.42222(13) 0.06061(7) 0.0172(5) Uani 1 1 d . . .
C43 C 0.68909(16) -0.10058(14) 0.02839(7) 0.0185(5) Uani 1 1 d . . .
H43 H 0.6946 -0.1541 0.0286 0.022 Uiso 1 1 calc R . .
C16 C 0.63410(18) 0.26899(14) 0.27344(7) 0.0199(5) Uani 1 1 d . . .
H16 H 0.6685 0.2463 0.2928 0.024 Uiso 1 1 calc R . .
C6 C 0.43692(16) 0.16908(14) 0.20102(7) 0.0174(5) Uani 1 1 d . . .
C44 C 0.75220(16) -0.05706(15) 0.01019(7) 0.0209(5) Uani 1 1 d . . .
H44 H 0.7996 -0.0808 -0.0027 0.025 Uiso 1 1 calc R . .
C9 C 0.25203(17) 0.44881(16) 0.23615(7) 0.0230(5) Uani 1 1 d . . .
H9 H 0.2050 0.4266 0.2499 0.028 Uiso 1 1 calc R . .
C12 C 0.39111(16) 0.51389(14) 0.19666(7) 0.0192(5) Uani 1 1 d . . .
H12 H 0.4387 0.5365 0.1834 0.023 Uiso 1 1 calc R . .
C10 C 0.25781(18) 0.52688(16) 0.23297(7) 0.0242(6) Uani 1 1 d . . .
H10 H 0.2146 0.5582 0.2444 0.029 Uiso 1 1 calc R . .
C34 C 0.51210(16) -0.39089(14) 0.03919(7) 0.0181(5) Uani 1 1 d . . .
C39 C 0.37866(18) -0.25933(15) -0.01860(7) 0.0214(5) Uani 1 1 d . . .
H39 H 0.3470 -0.2897 -0.0360 0.026 Uiso 1 1 calc R . .
C45 C 0.74596(17) 0.02152(15) 0.01083(7) 0.0213(5) Uani 1 1 d . . .
H45 H 0.7892 0.0515 -0.0014 0.026 Uiso 1 1 calc R . .
C41 C 0.50582(16) -0.18452(14) -0.00315(7) 0.0170(5) Uani 1 1 d . . .
H41 H 0.5604 -0.1627 -0.0105 0.020 Uiso 1 1 calc R . .
C3 C 0.56868(16) 0.09764(14) 0.16247(7) 0.0202(5) Uani 1 1 d . . .
C32 C 0.42642(15) -0.39214(13) 0.09549(7) 0.0168(5) Uani 1 1 d . . .
C51 C 0.33641(16) 0.02189(14) 0.13075(8) 0.0218(5) Uani 1 1 d . . .
H51 H 0.2945 0.0526 0.1434 0.026 Uiso 1 1 calc R . .
C38 C 0.34450(17) -0.24599(14) 0.01732(7) 0.0195(5) Uani 1 1 d . . .
H38 H 0.2888 -0.2663 0.0241 0.023 Uiso 1 1 calc R . .
C46 C 0.67583(17) 0.05579(14) 0.02959(7) 0.0208(5) Uani 1 1 d . . .
H46 H 0.6719 0.1094 0.0304 0.025 Uiso 1 1 calc R . .
C8 C 0.31512(16) 0.40327(14) 0.21912(7) 0.0196(5) Uani 1 1 d . . .
H8 H 0.3100 0.3498 0.2207 0.023 Uiso 1 1 calc R . .
C11 C 0.32674(18) 0.55908(14) 0.21301(8) 0.0241(5) Uani 1 1 d . . .
H11 H 0.3300 0.6125 0.2105 0.029 Uiso 1 1 calc R . .
C4 C 0.54415(17) 0.07061(14) 0.19708(7) 0.0212(5) Uani 1 1 d . . .
C17 C 0.55673(19) 0.30613(15) 0.28241(7) 0.0237(5) Uani 1 1 d . . .
H17 H 0.5378 0.3086 0.3079 0.028 Uiso 1 1 calc R . .
C40 C 0.45861(17) -0.22823(15) -0.02876(7) 0.0202(5) Uani 1 1 d . . .
H40 H 0.4815 -0.2367 -0.0533 0.024 Uiso 1 1 calc R . .
C19 C 0.54264(15) 0.43208(13) 0.15229(7) 0.0154(4) Uani 1 1 d . . .
C20 C 0.59789(16) 0.48165(14) 0.17160(8) 0.0200(5) Uani 1 1 d . . .
H20 H 0.5966 0.4834 0.1984 0.024 Uiso 1 1 calc R . .
C24 C 0.54650(16) 0.42848(14) 0.11302(7) 0.0184(5) Uani 1 1 d . . .
H24 H 0.5096 0.3943 0.0997 0.022 Uiso 1 1 calc R . .
C23 C 0.60442(16) 0.47493(15) 0.09337(7) 0.0215(5) Uani 1 1 d . . .
H23 H 0.6072 0.4723 0.0666 0.026 Uiso 1 1 calc R . .
C22 C 0.65811(17) 0.52503(15) 0.11266(8) 0.0240(5) Uani 1 1 d . . .
H22 H 0.6972 0.5570 0.0991 0.029 Uiso 1 1 calc R . .
C21 C 0.65478(17) 0.52849(15) 0.15182(8) 0.0242(5) Uani 1 1 d . . .
H21 H 0.6915 0.5630 0.1650 0.029 Uiso 1 1 calc R . .

loop_
_atom_site_aniso_label
_atom_site_aniso_U_11
_atom_site_aniso_U_22
_atom_site_aniso_U_33
_atom_site_aniso_U_23
_atom_site_aniso_U_13
_atom_site_aniso_U_12
F6 0.0244(8) 0.0251(7) 0.0158(7) -0.0051(6) 0.0030(6) -0.0062(6)
F7 0.0198(7) 0.0243(8) 0.0254(8) 0.0012(6) 0.0015(6) -0.0073(6)
F10 0.0229(7) 0.0209(7) 0.0222(7) -0.0014(6) 0.0064(6) -0.0015(6)
F5 0.0234(7) 0.0262(8) 0.0225(8) 0.0018(6) 0.0053(6) 0.0029(6)
F1 0.0287(8) 0.0329(9) 0.0185(7) 0.0052(6) 0.0054(6) 0.0084(7)
F2 0.0261(8) 0.0309(9) 0.0326(9) -0.0045(7) -0.0005(7) 0.0133(7)
F8 0.0241(8) 0.0180(7) 0.0283(8) -0.0066(6) -0.0064(6) -0.0039(6)
F3 0.0342(9) 0.0211(8) 0.0368(9) 0.0093(7) -0.0120(7) 0.0063(7)
F4 0.0291(8) 0.0372(9) 0.0259(8) 0.0173(7) -0.0007(7) -0.0017(7)
F9 0.0330(9) 0.0241(8) 0.0219(8) -0.0107(6) 0.0040(7) 0.0008(7)
C29 0.0233(12) 0.0197(12) 0.0222(12) 0.0011(9) -0.0092(10) 0.0059(10)
C27 0.0211(12) 0.0263(13) 0.0276(13) 0.0032(11) -0.0098(11) -0.0044(10)
C54 0.0336(15) 0.0173(12) 0.0316(14) 0.0014(10) -0.0163(12) -0.0084(11)
C28 0.0173(11) 0.0299(13) 0.0227(12) 0.0015(10) -0.0037(10) 0.0058(10)
C26 0.0255(13) 0.0246(13) 0.0258(13) -0.0080(11) -0.0091(11) 0.0044(11)
C58 0.0125(11) 0.0549(18) 0.0194(12) -0.0030(12) -0.0026(10) -0.0064(12)
C55 0.0206(13) 0.0517(18) 0.0202(13) -0.0098(12) -0.0055(10) 0.0039(12)
C25 0.0262(13) 0.0276(13) 0.0160(11) 0.0014(10) -0.0075(10) 0.0027(11)
C57 0.0359(16) 0.0250(14) 0.0470(18) -0.0085(13) -0.0280(14) 0.0083(12)
C56 0.0238(14) 0.0483(18) 0.0362(16) 0.0242(14) -0.0156(12) -0.0143(13)
Pd1 0.01471(10) 0.01183(9) 0.01404(9) 0.00001(6) -0.00206(6) 0.00141(6)
Pd2 0.01296(9) 0.01168(9) 0.01396(9) 0.00030(6) -0.00137(6) -0.00111(6)
P1 0.0134(3) 0.0122(3) 0.0134(3) 0.0007(2) 0.0007(2) 0.0003(2)
P2 0.0123(3) 0.0126(3) 0.0136(3) 0.0000(2) 0.0008(2) 0.0004(2)
C1 0.0160(11) 0.0120(10) 0.0198(11) 0.0011(8) -0.0062(9) -0.0005(8)
C7 0.0135(10) 0.0153(11) 0.0165(11) -0.0032(9) -0.0018(8) 0.0017(8)
C30 0.0165(11) 0.0130(10) 0.0165(11) 0.0001(8) -0.0021(9) 0.0010(8)
C42 0.0131(10) 0.0171(11) 0.0150(10) 0.0050(9) -0.0002(8) -0.0010(8)
C13 0.0155(10) 0.0137(10) 0.0137(10) 0.0006(8) -0.0014(8) -0.0024(8)
C50 0.0174(12) 0.0174(11) 0.0320(14) -0.0015(10) -0.0022(10) 0.0028(9)
C36 0.0158(10) 0.0134(10) 0.0152(10) 0.0008(8) -0.0014(8) 0.0013(8)
C2 0.0187(11) 0.0191(11) 0.0161(11) -0.0003(9) -0.0031(9) 0.0008(9)
C14 0.0173(11) 0.0199(11) 0.0154(11) 0.0016(9) 0.0013(9) 0.0001(9)
C15 0.0155(11) 0.0206(12) 0.0239(12) 0.0018(9) -0.0002(9) 0.0009(10)
C48 0.0122(10) 0.0136(10) 0.0185(11) -0.0020(8) 0.0021(8) -0.0007(8)
C37 0.0172(11) 0.0166(11) 0.0159(11) -0.0002(9) 0.0025(9) 0.0001(9)
C52 0.0214(12) 0.0248(13) 0.0196(12) -0.0068(10) 0.0033(9) -0.0051(10)
C31 0.0179(11) 0.0156(10) 0.0125(10) -0.0013(8) -0.0023(8) 0.0005(9)
C5 0.0207(12) 0.0211(12) 0.0188(12) 0.0064(9) -0.0044(9) -0.0064(10)
C53 0.0156(11) 0.0177(11) 0.0180(11) -0.0019(9) -0.0002(9) -0.0007(9)
C49 0.0180(11) 0.0192(11) 0.0194(12) -0.0004(9) -0.0002(9) 0.0012(9)
C35 0.0172(11) 0.0136(10) 0.0196(11) 0.0028(9) 0.0003(9) 0.0030(9)
C47 0.0169(11) 0.0193(12) 0.0186(11) 0.0012(9) 0.0005(9) 0.0012(9)
C18 0.0233(12) 0.0187(11) 0.0170(11) -0.0006(9) 0.0038(9) 0.0055(10)
C33 0.0169(11) 0.0124(10) 0.0222(12) -0.0012(9) -0.0063(9) 0.0011(9)
C43 0.0175(11) 0.0155(11) 0.0225(12) 0.0012(9) 0.0023(9) 0.0007(9)
C16 0.0257(13) 0.0163(11) 0.0177(11) 0.0020(9) -0.0056(10) -0.0009(10)
C6 0.0157(11) 0.0175(11) 0.0189(11) -0.0011(9) 0.0002(9) -0.0018(9)
C44 0.0148(11) 0.0249(12) 0.0230(12) 0.0023(10) 0.0035(10) 0.0004(10)
C9 0.0162(12) 0.0272(13) 0.0256(13) -0.0055(10) 0.0027(10) -0.0001(10)
C12 0.0212(12) 0.0182(12) 0.0182(12) 0.0024(9) -0.0027(9) 0.0009(9)
C10 0.0212(13) 0.0270(13) 0.0245(13) -0.0071(10) -0.0030(10) 0.0080(11)
C34 0.0212(12) 0.0173(11) 0.0159(11) -0.0038(9) -0.0014(9) 0.0041(9)
C39 0.0245(13) 0.0229(12) 0.0168(12) -0.0032(10) -0.0055(10) -0.0005(10)
C45 0.0184(12) 0.0235(12) 0.0220(12) 0.0062(10) 0.0005(10) -0.0053(10)
C41 0.0143(10) 0.0189(11) 0.0179(11) 0.0034(9) 0.0002(9) 0.0017(9)
C3 0.0165(11) 0.0188(11) 0.0251(12) -0.0044(10) -0.0035(10) 0.0031(9)
C32 0.0149(11) 0.0152(11) 0.0203(11) 0.0021(9) -0.0016(9) -0.0007(9)
C51 0.0149(11) 0.0194(12) 0.0312(13) -0.0105(10) 0.0025(10) 0.0002(9)
C38 0.0185(12) 0.0195(12) 0.0204(12) 0.0000(9) -0.0006(9) -0.0022(9)
C46 0.0221(12) 0.0185(11) 0.0218(12) 0.0052(9) -0.0026(10) -0.0021(10)
C8 0.0184(11) 0.0181(11) 0.0223(12) -0.0024(9) 0.0005(9) -0.0020(9)
C11 0.0297(14) 0.0156(11) 0.0270(13) -0.0013(10) -0.0029(11) 0.0055(10)
C4 0.0201(12) 0.0161(11) 0.0273(13) 0.0022(10) -0.0103(10) 0.0017(9)
C17 0.0357(15) 0.0218(12) 0.0137(11) -0.0004(9) 0.0009(10) 0.0046(11)
C40 0.0227(12) 0.0247(12) 0.0133(11) -0.0004(9) 0.0010(9) 0.0036(10)
C19 0.0147(10) 0.0133(10) 0.0182(11) 0.0033(8) 0.0027(9) 0.0004(8)
C20 0.0173(11) 0.0191(12) 0.0236(13) 0.0013(10) 0.0004(9) -0.0002(9)
C24 0.0187(11) 0.0173(11) 0.0194(11) 0.0021(9) 0.0003(9) 0.0039(9)
C23 0.0223(12) 0.0230(12) 0.0191(12) 0.0078(10) 0.0063(9) 0.0082(10)
C22 0.0187(12) 0.0191(12) 0.0343(14) 0.0110(11) 0.0077(10) 0.0023(10)
C21 0.0197(12) 0.0183(12) 0.0346(14) 0.0034(10) 0.0007(11) -0.0013(10)

loop_
_atom_type_symbol
_atom_type_description
_atom_type_scat_dispersion_real
_atom_type_scat_dispersion_imag
_atom_type_scat_source
C C 0.0033 0.0016 'International Tables Vol C Tables 4.2.6.8 and 6.1.1.4'
H H 0.0000 0.0000 'International Tables Vol C Tables 4.2.6.8 and 6.1.1.4'
F F 0.0171 0.0103 'International Tables Vol C Tables 4.2.6.8 and 6.1.1.4'
P P 0.1023 0.0942 'International Tables Vol C Tables 4.2.6.8 and 6.1.1.4'
Pd Pd -0.9988 1.0072 'International Tables Vol C Tables 4.2.6.8 and 6.1.1.4'

loop_
_geom_angle_atom_site_label_1
_geom_angle_atom_site_label_2
_geom_angle_atom_site_label_3
_geom_angle
_geom_angle_site_symmetry_1
_geom_angle_site_symmetry_3
_geom_angle_publ_flag
C28 C29 C25 108.8(2) . . ?
C28 C29 Pd1 74.78(14) . . ?
C25 C29 Pd1 75.71(14) . . ?
C28 C27 C26 107.8(2) . . ?
C28 C27 Pd1 73.49(15) . . ?
C26 C27 Pd1 71.26(15) . . ?
C58 C54 C55 108.4(3) . . ?
C58 C54 Pd2 74.57(15) . . ?
C55 C54 Pd2 76.02(16) . . ?
C27 C28 C29 107.4(2) . . ?
C27 C28 Pd1 71.91(15) . . ?
C29 C28 Pd1 69.13(14) . . ?
C25 C26 C27 108.9(2) . . ?
C25 C26 Pd1 74.91(15) . . ?
C27 C26 Pd1 72.21(14) . . ?
C57 C58 C54 107.1(3) . . ?
C57 C58 Pd2 71.11(16) . . ?
C54 C58 Pd2 69.68(15) . . ?
C56 C55 C54 107.6(3) . . ?
C56 C55 Pd2 71.41(17) . . ?
C54 C55 Pd2 68.42(15) . . ?
C26 C25 C29 106.6(2) . . ?
C26 C25 Pd1 70.60(15) . . ?
C29 C25 Pd1 68.38(13) . . ?
C58 C57 C56 108.3(3) . . ?
C58 C57 Pd2 74.01(16) . . ?
C56 C57 Pd2 73.18(16) . . ?
C55 C56 C57 108.0(3) . . ?
C55 C56 Pd2 74.49(16) . . ?
C57 C56 Pd2 70.64(16) . . ?
C1 Pd1 P1 93.23(7) . . ?
C1 Pd1 C29 163.14(9) . . ?
P1 Pd1 C29 103.61(7) . . ?
C1 Pd1 C26 104.39(10) . . ?
P1 Pd1 C26 157.84(7) . . ?
C29 Pd1 C26 59.14(9) . . ?
C1 Pd1 C27 105.83(9) . . ?
P1 Pd1 C27 149.32(7) . . ?
C29 Pd1 C27 59.25(10) . . ?
C26 Pd1 C27 36.53(10) . . ?
C1 Pd1 C28 134.65(10) . . ?
P1 Pd1 C28 116.42(7) . . ?
C29 Pd1 C28 36.09(9) . . ?
C26 Pd1 C28 59.09(9) . . ?
C27 Pd1 C28 34.59(10) . . ?
C1 Pd1 C25 131.54(10) . . ?
P1 Pd1 C25 123.41(7) . . ?
C29 Pd1 C25 35.92(9) . . ?
C26 Pd1 C25 34.49(10) . . ?
C27 Pd1 C25 59.05(10) . . ?
C28 Pd1 C25 59.23(9) . . ?
C30 Pd2 P2 92.14(7) . . ?
C30 Pd2 C54 161.89(10) . . ?
P2 Pd2 C54 105.67(7) . . ?
C30 Pd2 C57 102.90(10) . . ?
P2 Pd2 C57 157.02(9) . . ?
C54 Pd2 C57 59.14(10) . . ?
C30 Pd2 C56 105.85(10) . . ?
P2 Pd2 C56 153.43(10) . . ?
C54 Pd2 C56 58.78(10) . . ?
C57 Pd2 C56 36.18(12) . . ?
C30 Pd2 C58 129.93(10) . . ?
P2 Pd2 C58 122.70(8) . . ?
C54 Pd2 C58 35.75(11) . . ?
C57 Pd2 C58 34.89(11) . . ?
C56 Pd2 C58 58.84(10) . . ?
C30 Pd2 C55 135.23(11) . . ?
P2 Pd2 C55 120.65(8) . . ?
C54 Pd2 C55 35.56(11) . . ?
C57 Pd2 C55 58.41(11) . . ?
C56 Pd2 C55 34.09(12) . . ?
C58 Pd2 C55 58.53(10) . . ?
C13 P1 C19 102.98(11) . . ?
C13 P1 C7 105.74(11) . . ?
C19 P1 C7 105.82(11) . . ?
C13 P1 Pd1 117.16(8) . . ?
C19 P1 Pd1 114.85(8) . . ?
C7 P1 Pd1 109.32(8) . . ?
C48 P2 C42 106.19(11) . . ?
C48 P2 C36 102.91(11) . . ?
C42 P2 C36 106.27(11) . . ?
C48 P2 Pd2 115.65(8) . . ?
C42 P2 Pd2 109.76(8) . . ?
C36 P2 Pd2 115.25(8) . . ?
C2 C1 C6 114.7(2) . . ?
C2 C1 Pd1 122.52(18) . . ?
C6 C1 Pd1 122.69(18) . . ?
C12 C7 C8 118.9(2) . . ?
C12 C7 P1 123.15(19) . . ?
C8 C7 P1 117.94(18) . . ?
C35 C30 C31 115.3(2) . . ?
C35 C30 Pd2 122.31(18) . . ?
C31 C30 Pd2 122.38(17) . . ?
C47 C42 C43 119.0(2) . . ?
C47 C42 P2 123.62(19) . . ?
C43 C42 P2 117.32(18) . . ?
C18 C13 C14 119.0(2) . . ?
C18 C13 P1 122.47(18) . . ?
C14 C13 P1 118.37(18) . . ?
C49 C50 C51 120.3(2) . . ?
C41 C36 C37 119.3(2) . . ?
C41 C36 P2 122.58(18) . . ?
C37 C36 P2 117.75(18) . . ?
F1 C2 C1 120.3(2) . . ?
F1 C2 C3 115.9(2) . . ?
C1 C2 C3 123.8(2) . . ?
C15 C14 C13 120.2(2) . . ?
C16 C15 C14 120.5(2) . . ?
C53 C48 C49 119.4(2) . . ?
C53 C48 P2 119.17(18) . . ?
C49 C48 P2 121.39(18) . . ?
C38 C37 C36 120.0(2) . . ?
C51 C52 C53 119.7(2) . . ?
F6 C31 C30 120.8(2) . . ?
F6 C31 C32 116.2(2) . . ?
C30 C31 C32 123.1(2) . . ?
F4 C5 C4 119.7(2) . . ?
F4 C5 C6 120.9(2) . . ?
C4 C5 C6 119.4(2) . . ?
C52 C53 C48 120.5(2) . . ?
C50 C49 C48 119.8(2) . . ?
F10 C35 C30 120.1(2) . . ?
F10 C35 C34 116.4(2) . . ?
C30 C35 C34 123.5(2) . . ?
C46 C47 C42 120.3(2) . . ?
C13 C18 C17 120.3(2) . . ?
F8 C33 C32 119.5(2) . . ?
F8 C33 C34 120.9(2) . . ?
C32 C33 C34 119.6(2) . . ?
C44 C43 C42 120.8(2) . . ?
C17 C16 C15 119.8(2) . . ?
F5 C6 C5 116.3(2) . . ?
F5 C6 C1 120.4(2) . . ?
C5 C6 C1 123.4(2) . . ?
C43 C44 C45 119.9(2) . . ?
C10 C9 C8 119.9(2) . . ?
C11 C12 C7 120.2(2) . . ?
C11 C10 C9 119.9(2) . . ?
F9 C34 C33 119.7(2) . . ?
F9 C34 C35 121.2(2) . . ?
C33 C34 C35 119.1(2) . . ?
C40 C39 C38 119.9(2) . . ?
C44 C45 C46 119.6(2) . . ?
C36 C41 C40 120.4(2) . . ?
F2 C3 C4 119.8(2) . . ?
F2 C3 C2 120.8(2) . . ?
C4 C3 C2 119.3(2) . . ?
F7 C32 C33 119.2(2) . . ?
F7 C32 C31 121.4(2) . . ?
C33 C32 C31 119.4(2) . . ?
C52 C51 C50 120.3(2) . . ?
C37 C38 C39 120.3(2) . . ?
C47 C46 C45 120.5(2) . . ?
C9 C8 C7 120.6(2) . . ?
C10 C11 C12 120.5(2) . . ?
F3 C4 C3 120.0(2) . . ?
F3 C4 C5 120.6(2) . . ?
C3 C4 C5 119.4(2) . . ?
C16 C17 C18 120.2(2) . . ?
C39 C40 C41 120.3(2) . . ?
C20 C19 C24 119.6(2) . . ?
C20 C19 P1 120.52(19) . . ?
C24 C19 P1 119.89(18) . . ?
C21 C20 C19 120.2(2) . . ?
C23 C24 C19 120.0(2) . . ?
C22 C23 C24 120.2(2) . . ?
C23 C22 C21 120.0(2) . . ?
C20 C21 C22 120.1(3) . . ?

loop_
_geom_bond_atom_site_label_1
_geom_bond_atom_site_label_2
_geom_bond_distance
_geom_bond_site_symmetry_2
_geom_bond_publ_flag
F6 C31 1.358(3) . ?
F7 C32 1.344(3) . ?
F10 C35 1.356(3) . ?
F5 C6 1.358(3) . ?
F1 C2 1.359(3) . ?
F2 C3 1.350(3) . ?
F8 C33 1.344(3) . ?
F3 C4 1.344(3) . ?
F4 C5 1.345(3) . ?
F9 C34 1.344(3) . ?
C29 C28 1.436(4) . ?
C29 C25 1.438(4) . ?
C29 Pd1 2.278(2) . ?
C27 C28 1.393(4) . ?
C27 C26 1.458(4) . ?
C27 Pd1 2.332(3) . ?
C54 C58 1.416(4) . ?
C54 C55 1.421(4) . ?
C54 Pd2 2.273(3) . ?
C28 Pd1 2.352(3) . ?
C26 C25 1.393(4) . ?
C26 Pd1 2.320(3) . ?
C58 C57 1.390(4) . ?
C58 Pd2 2.336(3) . ?
C55 C56 1.380(5) . ?
C55 Pd2 2.372(3) . ?
C25 Pd1 2.375(2) . ?
C57 C56 1.439(5) . ?
C57 Pd2 2.300(3) . ?
C56 Pd2 2.333(3) . ?
Pd1 C1 2.026(2) . ?
Pd1 P1 2.2306(6) . ?
Pd2 C30 2.021(2) . ?
Pd2 P2 2.2406(6) . ?
P1 C13 1.823(2) . ?
P1 C19 1.824(2) . ?
P1 C7 1.824(2) . ?
P2 C48 1.817(2) . ?
P2 C42 1.820(2) . ?
P2 C36 1.827(2) . ?
C1 C2 1.379(3) . ?
C1 C6 1.386(3) . ?
C7 C12 1.395(3) . ?
C7 C8 1.401(3) . ?
C30 C35 1.382(3) . ?
C30 C31 1.383(3) . ?
C42 C47 1.394(3) . ?
C42 C43 1.401(3) . ?
C13 C18 1.392(3) . ?
C13 C14 1.400(3) . ?
C50 C49 1.386(3) . ?
C50 C51 1.392(4) . ?
C36 C41 1.390(3) . ?
C36 C37 1.404(3) . ?
C2 C3 1.387(3) . ?
C14 C15 1.386(3) . ?
C15 C16 1.386(4) . ?
C48 C53 1.396(3) . ?
C48 C49 1.400(3) . ?
C37 C38 1.386(3) . ?
C52 C51 1.383(4) . ?
C52 C53 1.391(3) . ?
C31 C32 1.387(3) . ?
C5 C4 1.382(4) . ?
C5 C6 1.384(3) . ?
C35 C34 1.383(3) . ?
C47 C46 1.390(3) . ?
C18 C17 1.394(4) . ?
C33 C32 1.378(3) . ?
C33 C34 1.380(3) . ?
C43 C44 1.388(3) . ?
C16 C17 1.383(4) . ?
C44 C45 1.394(4) . ?
C9 C10 1.389(4) . ?
C9 C8 1.390(4) . ?
C12 C11 1.389(4) . ?
C10 C11 1.386(4) . ?
C39 C40 1.380(4) . ?
C39 C38 1.395(3) . ?
C45 C46 1.394(4) . ?
C41 C40 1.392(3) . ?
C3 C4 1.369(4) . ?
C19 C20 1.393(3) . ?
C19 C24 1.395(3) . ?
C20 C21 1.387(4) . ?
C24 C23 1.391(3) . ?
C23 C22 1.385(4) . ?
C22 C21 1.391(4) . ?
